data_7040579
loop_
_publ_author_name
'Bortoluzzi, Marco'
'Evangelisti, Claudio'
'Marchetti, Fabio'
'Pampaloni, Guido'
'Piccinelli, Fabio'
'Zacchini, Stefano'

_publ_section_title
;
 Synthesis of a highly reactive form of WO2Cl2, its conversion into
 nanocrystalline mono-hydrated WO3 and coordination compounds with
 tetramethylurea.
;
_journal_issue 39
_journal_name_full 'Dalton transactions (Cambridge, England : 2003)'
_journal_page_first 15342
_journal_paper_doi 10.1039/c6dt02997c
_journal_volume 45
_journal_year 2016
_chemical_formula_sum 'C10 H24 Cl2 N4 O4 W'
_chemical_formula_weight 519.08
_chemical_name_systematic
; 
 ? 
;
_space_group_IT_number 14
_symmetry_cell_setting monoclinic
_symmetry_space_group_name_Hall '-P 2yn'
_symmetry_space_group_name_H-M 'P 1 21/n 1'
_atom_sites_solution_hydrogens geom
_atom_sites_solution_primary direct
_atom_sites_solution_secondary difmap
_audit_creation_method SHELXL-97
_audit_update_record
;
2016-07-18 deposited with the CCDC.
2016-08-19 downloaded from the CCDC.
;
_cell_angle_alpha 90.00
_cell_angle_beta 113.063(3)
_cell_angle_gamma 90.00
_cell_formula_units_Z 12
_cell_length_a 14.211(3)
_cell_length_b 22.418(5)
_cell_length_c 18.094(4)
_cell_measurement_reflns_used 9808
_cell_measurement_temperature 100(2)
_cell_measurement_theta_max 28.326
_cell_measurement_theta_min 2.3935
_cell_volume 5304(2)
_computing_cell_refinement 'APEX2 (Bruker AXS, 2006)'
_computing_data_collection 'APEX2 (Bruker AXS, 2006)'
_computing_data_reduction 'SAINT (Bruker AXS, 2004)'
_computing_molecular_graphics 'ORTEPII (Johnson, 1996)'
_computing_publication_material 'XCIF (Bruker AXS, 2001)'
_computing_structure_refinement 'SHELXL-97 (Sheldrick, 1997)'
_computing_structure_solution 'SHELXS-97 (Sheldrick, 1990)'
_diffrn_ambient_temperature 100(2)
_diffrn_measured_fraction_theta_full 0.996
_diffrn_measured_fraction_theta_max 0.996
_diffrn_measurement_device_type 'CCD area detector'
_diffrn_measurement_method 'phi and omega scans'
_diffrn_radiation_monochromator graphite
_diffrn_radiation_source 'fine-focus sealed tube'
_diffrn_radiation_type MoK\a
_diffrn_radiation_wavelength 0.71073
_diffrn_reflns_av_R_equivalents 0.0830
_diffrn_reflns_av_sigmaI/netI 0.0599
_diffrn_reflns_limit_h_max 17
_diffrn_reflns_limit_h_min -17
_diffrn_reflns_limit_k_max 27
_diffrn_reflns_limit_k_min -27
_diffrn_reflns_limit_l_max 22
_diffrn_reflns_limit_l_min -22
_diffrn_reflns_number 51807
_diffrn_reflns_theta_full 26.00
_diffrn_reflns_theta_max 26.00
_diffrn_reflns_theta_min 1.22
_exptl_absorpt_coefficient_mu 6.854
_exptl_absorpt_correction_T_max 0.5194
_exptl_absorpt_correction_T_min 0.3271
_exptl_absorpt_correction_type empirical
_exptl_absorpt_process_details
; 
 Data were corrected for Lorentz polarization and absorption
 effects (empirical absorption correction SADABS).
 R(int) =  0.1525 (selected reflections only, before parameter refinement)
 R(int) =  0.0940 (selected reflections only, after parameter refinement)
;
_exptl_crystal_colour pale-yellow
_exptl_crystal_density_diffrn 1.950
_exptl_crystal_density_method 'not measured'
_exptl_crystal_description prism
_exptl_crystal_F_000 3024
_exptl_crystal_size_max 0.21
_exptl_crystal_size_mid 0.16
_exptl_crystal_size_min 0.11
_refine_diff_density_max 2.445
_refine_diff_density_min -3.752
_refine_diff_density_rms 0.283
_refine_ls_extinction_method none
_refine_ls_goodness_of_fit_ref 1.053
_refine_ls_hydrogen_treatment constr
_refine_ls_matrix_type full
_refine_ls_number_parameters 569
_refine_ls_number_reflns 10547
_refine_ls_number_restraints 279
_refine_ls_restrained_S_all 1.064
_refine_ls_R_factor_all 0.0646
_refine_ls_R_factor_gt 0.0544
_refine_ls_shift/su_max 0.001
_refine_ls_shift/su_mean 0.000
_refine_ls_structure_factor_coef Fsqd
_refine_ls_weighting_details 'calc w=1/[\s^2^(Fo^2^)+(0.0918P)^2^+40.6454P] where P=(Fo^2^+2Fc^2^)/3'
_refine_ls_weighting_scheme calc
_refine_ls_wR_factor_gt 0.1461
_refine_ls_wR_factor_ref 0.1576
_reflns_number_gt 9056
_reflns_number_total 10547
_reflns_threshold_expression >2sigma(I)
_cod_data_source_file c6dt02997c3.cif
_cod_data_source_block 2
_cod_depositor_comments
;
The following automatic conversions were performed:

'_symmetry_cell_setting' value 'Monoclinic' changed to 'monoclinic'
according to
/usr/data/users/saulius/crontab/automatic-downloads/rss-feeds/RSC/lib/dictionaries/cif_core.dic
dictionary named 'cif_core.dic' version 2.4.2 from 2011-04-26.

Automatic conversion script
Id: cif_fix_values 4268 2015-11-12 08:31:59Z antanas 

 Adding full bibliography for 7040578--7040579.cif.
;
_cod_original_sg_symbol_H-M P2(1)/n
_cod_database_code 7040579

loop_
_symmetry_equiv_pos_as_xyz
'x, y, z'
'-x+1/2, y+1/2, -z+1/2'
'-x, -y, -z'
'x-1/2, -y-1/2, z-1/2'

loop_
_atom_site_label
_atom_site_type_symbol
_atom_site_fract_x
_atom_site_fract_y
_atom_site_fract_z
_atom_site_U_iso_or_equiv
_atom_site_adp_type
_atom_site_occupancy
_atom_site_symmetry_multiplicity
_atom_site_calc_flag
_atom_site_refinement_flags
W1 W 1.01239(5) 0.40246(2) 0.77883(3) 0.01925(13) Uani 1 1 d .
Cl1 Cl 0.8842(3) 0.40132(15) 0.64566(19) 0.0274(7) Uani 1 1 d .
Cl2 Cl 1.1409(3) 0.37475(16) 0.90300(18) 0.0278(7) Uani 1 1 d .
O1 O 1.0837(8) 0.4532(4) 0.7555(6) 0.030(2) Uani 1 1 d .
O2 O 0.9474(8) 0.4471(4) 0.8201(6) 0.027(2) Uani 1 1 d .
O3 O 0.9282(7) 0.3246(4) 0.7941(6) 0.019(2) Uani 1 1 d U
C1 C 0.8991(10) 0.3084(6) 0.8515(8) 0.020(3) Uani 1 1 d U
N1 N 0.8272(9) 0.3393(5) 0.8651(6) 0.019(2) Uani 1 1 d U
N2 N 0.9438(9) 0.2611(5) 0.8947(6) 0.021(2) Uani 1 1 d U
C2 C 0.7592(11) 0.3786(6) 0.8040(7) 0.023(3) Uani 1 1 d U
H2A H 0.7113 0.3973 0.8239 0.034 Uiso 1 1 calc R
H2B H 0.7210 0.3555 0.7555 0.034 Uiso 1 1 calc R
H2C H 0.7994 0.4095 0.7915 0.034 Uiso 1 1 calc R
C3 C 0.8130(12) 0.3523(8) 0.9426(9) 0.047(4) Uani 1 1 d U
H3A H 0.7529 0.3778 0.9309 0.070 Uiso 1 1 calc R
H3B H 0.8738 0.3727 0.9803 0.070 Uiso 1 1 calc R
H3C H 0.8031 0.3147 0.9663 0.070 Uiso 1 1 calc RD
C4 C 0.8920(9) 0.2193(5) 0.9301(6) 0.024(3) Uani 1 1 d U
H4A H 0.9396 0.1876 0.9590 0.037 Uiso 1 1 calc RD
H4B H 0.8323 0.2018 0.8872 0.037 Uiso 1 1 calc RD
H4C H 0.8698 0.2410 0.9675 0.037 Uiso 1 1 calc RD
C5 C 1.0311(11) 0.2327(6) 0.8840(8) 0.026(3) Uani 1 1 d U
H5A H 1.0546 0.1985 0.9203 0.038 Uiso 1 1 calc R
H5B H 1.0868 0.2616 0.8962 0.038 Uiso 1 1 calc R
H5C H 1.0098 0.2191 0.8283 0.038 Uiso 1 1 calc R
O4 O 1.0726(7) 0.3269(4) 0.7362(5) 0.0171(18) Uani 1 1 d U
C6 C 1.0868(10) 0.3137(6) 0.6725(7) 0.019(3) Uani 1 1 d U
N3 N 1.0323(9) 0.2713(5) 0.6248(6) 0.020(2) Uani 1 1 d U
N4 N 1.1593(9) 0.3435(5) 0.6556(6) 0.020(2) Uani 1 1 d U
C7 C 1.0666(12) 0.2280(6) 0.5785(8) 0.031(3) Uani 1 1 d U
H7A H 1.0105 0.2006 0.5496 0.046 Uiso 1 1 calc R
H7B H 1.1251 0.2054 0.6154 0.046 Uiso 1 1 calc R
H7C H 1.0868 0.2496 0.5399 0.046 Uiso 1 1 calc RD
C8 C 0.9431(11) 0.2462(6) 0.6384(8) 0.024(3) Uani 1 1 d U
H8A H 0.9112 0.2146 0.5990 0.035 Uiso 1 1 calc R
H8B H 0.8932 0.2778 0.6324 0.035 Uiso 1 1 calc R
H8C H 0.9665 0.2295 0.6927 0.035 Uiso 1 1 calc R
C9 C 1.2387(11) 0.3763(7) 0.7162(7) 0.027(3) Uani 1 1 d U
H9A H 1.2834 0.3946 0.6927 0.041 Uiso 1 1 calc R
H9B H 1.2789 0.3493 0.7596 0.041 Uiso 1 1 calc R
H9C H 1.2083 0.4076 0.7376 0.041 Uiso 1 1 calc R
C10 C 1.1612(13) 0.3599(6) 0.5752(7) 0.037(4) Uani 1 1 d U
H10A H 1.2239 0.3821 0.5836 0.056 Uiso 1 1 calc R
H10B H 1.1016 0.3847 0.5453 0.056 Uiso 1 1 calc R
H10C H 1.1593 0.3235 0.5447 0.056 Uiso 1 1 calc RD
W2 W 0.97281(4) 1.06877(2) 0.73584(3) 0.02203(15) Uani 1 1 d .
Cl3 Cl 0.8438(3) 1.04638(17) 0.6092(2) 0.0315(8) Uani 1 1 d .
Cl4 Cl 1.1018(3) 1.06237(17) 0.8684(2) 0.0320(8) Uani 1 1 d .
O5 O 1.0378(8) 1.1151(4) 0.6977(7) 0.032(2) Uani 1 1 d .
O6 O 0.9027(9) 1.1172(4) 0.7655(7) 0.038(3) Uani 1 1 d .
O7 O 0.9105(7) 0.9918(4) 0.7739(5) 0.0158(18) Uani 1 1 d U
C11 C 0.8943(10) 0.9780(6) 0.8354(7) 0.017(3) Uani 1 1 d U
N5 N 0.9485(10) 0.9339(5) 0.8824(6) 0.026(3) Uani 1 1 d U
N6 N 0.8215(10) 1.0059(5) 0.8536(7) 0.027(3) Uani 1 1 d U
C12 C 1.0387(11) 0.9098(7) 0.8702(9) 0.031(3) Uani 1 1 d U
H12A H 1.0695 0.8776 0.9088 0.047 Uiso 1 1 calc R
H12B H 1.0890 0.9417 0.8785 0.047 Uiso 1 1 calc R
H12C H 1.0171 0.8943 0.8154 0.047 Uiso 1 1 calc R
C13 C 0.9028(10) 0.8896(6) 0.9185(8) 0.032(3) Uani 1 1 d U
H13A H 0.9548 0.8603 0.9487 0.049 Uiso 1 1 calc R
H13B H 0.8463 0.8693 0.8760 0.049 Uiso 1 1 calc R
H13C H 0.8770 0.9097 0.9549 0.049 Uiso 1 1 calc RD
C14 C 0.7403(11) 1.0386(6) 0.7933(8) 0.027(3) Uani 1 1 d U
H14A H 0.6953 1.0557 0.8172 0.040 Uiso 1 1 calc R
H14B H 0.7008 1.0116 0.7495 0.040 Uiso 1 1 calc R
H14C H 0.7695 1.0707 0.7722 0.040 Uiso 1 1 calc R
C15 C 0.8198(14) 1.0227(7) 0.9348(9) 0.049(5) Uani 1 1 d U
H15A H 0.7564 1.0442 0.9264 0.073 Uiso 1 1 calc R
H15B H 0.8786 1.0482 0.9641 0.073 Uiso 1 1 calc R
H15C H 0.8232 0.9864 0.9659 0.073 Uiso 1 1 calc RD
O8 O 1.0536(7) 0.9915(4) 0.7149(6) 0.023(2) Uani 1 1 d U
C16 C 1.0838(10) 0.9785(6) 0.6581(8) 0.020(3) Uani 1 1 d U
N7 N 1.0412(8) 0.9330(5) 0.6107(6) 0.021(2) Uani 1 1 d U
N8 N 1.1603(9) 1.0110(5) 0.6496(6) 0.024(2) Uani 1 1 d U
C17 C 0.9533(10) 0.9032(6) 0.6200(8) 0.024(3) Uani 1 1 d U
H17A H 0.9296 0.8700 0.5818 0.036 Uiso 1 1 calc R
H17B H 0.8976 0.9320 0.6094 0.036 Uiso 1 1 calc R
H17C H 0.9746 0.8879 0.6749 0.036 Uiso 1 1 calc R
C18 C 1.0866(12) 0.8911(6) 0.5696(8) 0.037(4) Uani 1 1 d U
H18A H 1.0354 0.8613 0.5395 0.056 Uiso 1 1 calc R
H18B H 1.1457 0.8709 0.6098 0.056 Uiso 1 1 calc R
H18C H 1.1085 0.9134 0.5326 0.056 Uiso 1 1 calc RD
C19 C 1.2281(11) 1.0477(6) 0.7136(8) 0.027(3) Uani 1 1 d U
H19A H 1.2776 1.0671 0.6961 0.041 Uiso 1 1 calc R
H19B H 1.2644 1.0228 0.7607 0.041 Uiso 1 1 calc R
H19C H 1.1883 1.0781 0.7275 0.041 Uiso 1 1 calc R
C20 C 1.1744(12) 1.0259(7) 0.5739(9) 0.039(4) Uani 1 1 d U
H20A H 1.2358 1.0506 0.5868 0.059 Uiso 1 1 calc R
H20B H 1.1146 1.0479 0.5375 0.059 Uiso 1 1 calc R
H20C H 1.1822 0.9890 0.5477 0.059 Uiso 1 1 calc RD
W3 W 0.01477(4) 0.73596(2) 0.73250(3) 0.02006(14) Uani 1 1 d .
Cl5 Cl -0.1153(3) 0.71352(16) 0.6058(2) 0.0307(8) Uani 1 1 d .
Cl6 Cl 0.1429(3) 0.72903(16) 0.8640(2) 0.0313(8) Uani 1 1 d .
O9 O 0.0816(8) 0.7788(4) 0.6917(7) 0.033(2) Uani 1 1 d .
O10 O -0.0554(8) 0.7885(4) 0.7573(6) 0.031(3) Uani 1 1 d .
O11 O -0.0553(7) 0.6619(4) 0.7695(5) 0.0163(18) Uani 1 1 d U
C21 C -0.0783(11) 0.6505(6) 0.8302(7) 0.020(3) Uani 1 1 d U
N9 N -0.1513(8) 0.6824(5) 0.8435(6) 0.017(2) Uani 1 1 d U
N10 N -0.0297(8) 0.6063(5) 0.8789(6) 0.018(2) Uani 1 1 d U
C22 C -0.2217(10) 0.7173(6) 0.7818(6) 0.027(3) Uani 1 1 d U
H22A H -0.2681 0.7374 0.8019 0.041 Uiso 1 1 calc R
H22B H -0.2612 0.6915 0.7364 0.041 Uiso 1 1 calc R
H22C H -0.1847 0.7471 0.7641 0.041 Uiso 1 1 calc R
C23 C -0.1617(12) 0.6966(6) 0.9200(8) 0.030(3) Uani 1 1 d U
H23A H -0.2227 0.7212 0.9089 0.045 Uiso 1 1 calc R
H23B H -0.1010 0.7184 0.9554 0.045 Uiso 1 1 calc R
H23C H -0.1683 0.6595 0.9463 0.045 Uiso 1 1 calc RD
C24 C -0.0673(11) 0.5654(6) 0.9252(8) 0.030(3) Uani 1 1 d U
H24A H -0.0133 0.5369 0.9547 0.046 Uiso 1 1 calc R
H24B H -0.1272 0.5437 0.8884 0.046 Uiso 1 1 calc R
H24C H -0.0863 0.5884 0.9633 0.046 Uiso 1 1 calc RD
C25 C 0.0583(10) 0.5777(5) 0.8666(7) 0.020(3) Uani 1 1 d U
H25A H 0.0867 0.5458 0.9061 0.030 Uiso 1 1 calc R
H25B H 0.1112 0.6077 0.8734 0.030 Uiso 1 1 calc R
H25C H 0.0346 0.5610 0.8123 0.030 Uiso 1 1 calc R
O12 O 0.0897(8) 0.6563(4) 0.7113(5) 0.020(2) Uani 1 1 d U
C26 C 0.1102(9) 0.6404(5) 0.6511(7) 0.014(2) Uani 1 1 d U
N11 N 0.1850(10) 0.6690(5) 0.6358(6) 0.025(2) Uani 1 1 d U
N12 N 0.0644(9) 0.5932(5) 0.6089(6) 0.024(2) Uani 1 1 d U
C27 C 0.2599(10) 0.7043(6) 0.6962(8) 0.025(3) Uani 1 1 d U
H27A H 0.3066 0.7219 0.6742 0.037 Uiso 1 1 calc R
H27B H 0.2986 0.6790 0.7423 0.037 Uiso 1 1 calc R
H27C H 0.2258 0.7361 0.7134 0.037 Uiso 1 1 calc R
C28 C 0.1895(14) 0.6859(8) 0.5550(9) 0.055(5) Uani 1 1 d U
H28A H 0.2521 0.7086 0.5646 0.082 Uiso 1 1 calc R
H28B H 0.1298 0.7103 0.5240 0.082 Uiso 1 1 calc R
H28C H 0.1893 0.6495 0.5249 0.082 Uiso 1 1 calc RD
C29 C -0.0239(10) 0.5674(6) 0.6204(8) 0.022(3) Uani 1 1 d U
H29A H -0.0497 0.5331 0.5846 0.034 Uiso 1 1 calc R
H29B H -0.0780 0.5974 0.6082 0.034 Uiso 1 1 calc R
H29C H -0.0030 0.5543 0.6763 0.034 Uiso 1 1 calc R
C30 C 0.1123(7) 0.5508(5) 0.5729(6) 0.031(3) Uani 1 1 d U
H30A H 0.0634 0.5192 0.5455 0.047 Uiso 1 1 calc RD
H30B H 0.1726 0.5332 0.6151 0.047 Uiso 1 1 calc R
H30C H 0.1330 0.5716 0.5341 0.047 Uiso 1 1 calc RD

loop_
_atom_site_aniso_label
_atom_site_aniso_U_11
_atom_site_aniso_U_22
_atom_site_aniso_U_33
_atom_site_aniso_U_23
_atom_site_aniso_U_13
_atom_site_aniso_U_12
W1 0.0306(3) 0.0115(2) 0.0201(2) -0.0026(2) 0.0147(3) -0.00208(19)
Cl1 0.040(2) 0.0203(15) 0.0202(15) 0.0052(13) 0.0103(14) 0.0064(15)
Cl2 0.0370(19) 0.0332(18) 0.0157(14) -0.0053(13) 0.0128(14) -0.0094(15)
O1 0.040(6) 0.011(4) 0.038(6) 0.007(4) 0.016(5) 0.010(4)
O2 0.032(6) 0.015(5) 0.035(5) -0.014(4) 0.015(5) -0.007(4)
O3 0.028(5) 0.013(4) 0.025(5) -0.001(3) 0.019(4) -0.002(4)
C1 0.021(7) 0.015(6) 0.020(6) -0.002(5) 0.003(5) -0.004(5)
N1 0.024(6) 0.022(5) 0.019(5) -0.003(4) 0.016(5) 0.003(5)
N2 0.032(6) 0.017(5) 0.018(5) -0.003(4) 0.014(5) -0.003(5)
C2 0.028(7) 0.020(6) 0.022(6) 0.000(5) 0.010(6) 0.008(6)
C3 0.024(8) 0.095(12) 0.028(7) 0.012(8) 0.018(6) 0.000(8)
C4 0.028(7) 0.024(7) 0.014(6) 0.013(5) 0.000(5) -0.005(6)
C5 0.027(7) 0.024(7) 0.027(7) 0.005(6) 0.010(6) 0.009(6)
O4 0.026(5) 0.016(4) 0.015(4) 0.002(3) 0.014(4) 0.006(4)
C6 0.023(7) 0.020(6) 0.015(6) 0.008(5) 0.010(5) 0.015(5)
N3 0.031(6) 0.012(5) 0.024(5) -0.007(4) 0.017(5) -0.003(5)
N4 0.033(6) 0.022(6) 0.009(5) -0.002(4) 0.014(5) 0.001(5)
C7 0.054(10) 0.022(7) 0.023(7) -0.011(6) 0.021(7) 0.007(7)
C8 0.026(7) 0.019(6) 0.030(7) 0.001(5) 0.016(6) -0.002(6)
C9 0.027(7) 0.041(8) 0.019(6) -0.004(6) 0.016(6) -0.014(6)
C10 0.054(11) 0.044(9) 0.016(6) 0.002(6) 0.016(7) 0.018(8)
W2 0.0266(3) 0.0111(3) 0.0322(3) 0.0019(2) 0.0157(3) 0.0020(2)
Cl3 0.035(2) 0.038(2) 0.0227(16) 0.0096(14) 0.0122(15) 0.0143(16)
Cl4 0.0346(19) 0.0324(18) 0.0309(18) -0.0147(15) 0.0151(15) -0.0106(16)
O5 0.028(6) 0.018(5) 0.059(7) 0.019(5) 0.026(5) 0.010(4)
O6 0.036(6) 0.019(5) 0.060(7) -0.017(5) 0.019(6) -0.007(5)
O7 0.024(5) 0.018(4) 0.007(4) 0.002(3) 0.008(4) -0.001(4)
C11 0.021(6) 0.017(6) 0.015(6) -0.008(5) 0.008(5) -0.012(5)
N5 0.044(7) 0.017(5) 0.020(5) 0.004(5) 0.016(5) -0.002(5)
N6 0.046(8) 0.025(6) 0.018(5) -0.006(4) 0.021(5) -0.003(5)
C12 0.034(9) 0.025(8) 0.035(7) 0.002(6) 0.015(6) 0.004(7)
C13 0.026(8) 0.032(8) 0.037(8) 0.020(6) 0.010(6) 0.002(6)
C14 0.033(8) 0.029(7) 0.019(6) 0.005(5) 0.011(6) 0.013(6)
C15 0.052(10) 0.085(12) 0.019(7) 0.001(7) 0.026(7) -0.012(9)
O8 0.028(5) 0.013(4) 0.032(5) 0.000(4) 0.015(4) 0.007(4)
C16 0.027(7) 0.012(6) 0.021(6) -0.001(5) 0.009(5) 0.004(5)
N7 0.024(6) 0.017(5) 0.022(5) -0.004(5) 0.010(5) -0.003(5)
N8 0.032(6) 0.025(6) 0.014(5) 0.000(4) 0.009(5) 0.003(5)
C17 0.022(7) 0.012(6) 0.042(7) -0.003(6) 0.017(6) -0.002(6)
C18 0.051(10) 0.046(9) 0.008(6) -0.003(6) 0.004(6) 0.022(8)
C19 0.034(8) 0.027(7) 0.025(7) -0.009(5) 0.015(6) -0.010(6)
C20 0.028(8) 0.062(11) 0.028(7) 0.001(7) 0.010(7) 0.013(8)
W3 0.0291(3) 0.0112(2) 0.0259(3) 0.00060(19) 0.0173(3) -0.0007(2)
Cl5 0.039(2) 0.0364(19) 0.0189(15) 0.0089(13) 0.0133(15) 0.0139(16)
Cl6 0.036(2) 0.0309(18) 0.0279(17) -0.0106(15) 0.0138(15) -0.0126(16)
O9 0.043(6) 0.013(5) 0.056(7) 0.015(4) 0.033(6) 0.006(4)
O10 0.051(7) 0.013(4) 0.049(6) -0.016(4) 0.041(6) -0.012(4)
O11 0.029(5) 0.017(4) 0.011(4) -0.004(3) 0.016(4) -0.007(4)
C21 0.027(7) 0.020(6) 0.016(6) -0.005(5) 0.014(5) -0.009(5)
N9 0.015(5) 0.023(6) 0.011(5) 0.001(4) 0.003(4) 0.000(4)
N10 0.019(5) 0.017(5) 0.024(5) -0.002(4) 0.013(5) -0.002(4)
C22 0.028(8) 0.029(7) 0.028(7) 0.005(6) 0.014(6) 0.010(6)
C23 0.050(10) 0.026(7) 0.020(6) 0.003(5) 0.020(7) 0.001(7)
C24 0.032(8) 0.033(8) 0.022(7) 0.006(6) 0.006(6) -0.010(7)
C25 0.020(7) 0.016(6) 0.024(6) 0.006(5) 0.008(6) 0.000(5)
O12 0.035(6) 0.012(4) 0.017(4) 0.006(3) 0.014(4) 0.004(4)
C26 0.015(6) 0.014(6) 0.011(5) 0.005(4) 0.002(5) 0.009(5)
N11 0.037(7) 0.023(6) 0.020(5) -0.001(4) 0.017(5) -0.004(5)
N12 0.040(7) 0.019(6) 0.016(5) -0.006(4) 0.014(5) -0.003(5)
C27 0.023(7) 0.022(7) 0.030(7) -0.006(5) 0.011(6) -0.004(6)
C28 0.042(10) 0.114(14) 0.015(7) 0.000(8) 0.018(7) 0.005(9)
C29 0.014(6) 0.014(6) 0.032(7) -0.002(5) 0.001(6) -0.004(5)
C30 0.032(8) 0.023(7) 0.041(8) -0.007(6) 0.017(7) 0.005(6)

loop_
_atom_type_symbol
_atom_type_description
_atom_type_scat_dispersion_real
_atom_type_scat_dispersion_imag
_atom_type_scat_source
C C 0.0033 0.0016 'International Tables Vol C Tables 4.2.6.8 and 6.1.1.4'
H H 0.0000 0.0000 'International Tables Vol C Tables 4.2.6.8 and 6.1.1.4'
N N 0.0061 0.0033 'International Tables Vol C Tables 4.2.6.8 and 6.1.1.4'
O O 0.0106 0.0060 'International Tables Vol C Tables 4.2.6.8 and 6.1.1.4'
Cl Cl 0.1484 0.1585 'International Tables Vol C Tables 4.2.6.8 and 6.1.1.4'
W W -0.8490 6.8722 'International Tables Vol C Tables 4.2.6.8 and 6.1.1.4'

loop_
_geom_angle_atom_site_label_1
_geom_angle_atom_site_label_2
_geom_angle_atom_site_label_3
_geom_angle
O1 W1 O2 101.2(4)
O1 W1 O4 94.5(4)
O2 W1 O4 164.2(4)
O1 W1 O3 168.7(4)
O2 W1 O3 89.8(4)
O4 W1 O3 74.6(3)
O1 W1 Cl2 95.7(4)
O2 W1 Cl2 95.0(3)
O4 W1 Cl2 82.3(3)
O3 W1 Cl2 85.8(3)
O1 W1 Cl1 92.9(4)
O2 W1 Cl1 96.7(3)
O4 W1 Cl1 83.4(3)
O3 W1 Cl1 83.1(3)
Cl2 W1 Cl1 163.83(12)
C1 O3 W1 132.6(8)
O3 C1 N2 117.6(12)
O3 C1 N1 120.2(12)
N2 C1 N1 122.1(12)
C1 N1 C2 120.4(10)
C1 N1 C3 131.0(11)
C2 N1 C3 107.2(10)
C1 N2 C5 120.1(11)
C1 N2 C4 123.9(11)
C5 N2 C4 111.8(10)
N1 C2 H2A 109.5
N1 C2 H2B 109.5
H2A C2 H2B 109.5
N1 C2 H2C 109.5
H2A C2 H2C 109.5
H2B C2 H2C 109.5
N1 C3 H3A 109.5
N1 C3 H3B 109.5
H3A C3 H3B 109.5
N1 C3 H3C 109.5
H3A C3 H3C 109.5
H3B C3 H3C 109.5
N2 C4 H4A 109.5
N2 C4 H4B 109.5
H4A C4 H4B 109.5
N2 C4 H4C 109.5
H4A C4 H4C 109.5
H4B C4 H4C 109.5
N2 C5 H5A 109.5
N2 C5 H5B 109.5
H5A C5 H5B 109.5
N2 C5 H5C 109.5
H5A C5 H5C 109.5
H5B C5 H5C 109.5
C6 O4 W1 136.2(8)
O4 C6 N3 119.8(12)
O4 C6 N4 119.4(12)
N3 C6 N4 120.8(11)
C6 N3 C7 127.2(11)
C6 N3 C8 119.1(10)
C7 N3 C8 109.5(10)
C6 N4 C9 121.3(10)
C6 N4 C10 129.6(12)
C9 N4 C10 107.8(10)
N3 C7 H7A 109.5
N3 C7 H7B 109.5
H7A C7 H7B 109.5
N3 C7 H7C 109.5
H7A C7 H7C 109.5
H7B C7 H7C 109.5
N3 C8 H8A 109.5
N3 C8 H8B 109.5
H8A C8 H8B 109.5
N3 C8 H8C 109.5
H8A C8 H8C 109.5
H8B C8 H8C 109.5
N4 C9 H9A 109.5
N4 C9 H9B 109.5
H9A C9 H9B 109.5
N4 C9 H9C 109.5
H9A C9 H9C 109.5
H9B C9 H9C 109.5
N4 C10 H10A 109.5
N4 C10 H10B 109.5
H10A C10 H10B 109.5
N4 C10 H10C 109.5
H10A C10 H10C 109.5
H10B C10 H10C 109.5
O6 W2 O5 102.5(5)
O6 W2 O7 92.6(4)
O5 W2 O7 164.9(4)
O6 W2 O8 166.6(5)
O5 W2 O8 90.4(4)
O7 W2 O8 74.5(3)
O6 W2 Cl3 96.5(4)
O5 W2 Cl3 94.3(4)
O7 W2 Cl3 83.1(2)
O8 W2 Cl3 85.7(3)
O6 W2 Cl4 92.0(4)
O5 W2 Cl4 96.8(4)
O7 W2 Cl4 83.2(2)
O8 W2 Cl4 83.0(3)
Cl3 W2 Cl4 164.17(13)
C11 O7 W2 135.5(8)
O7 C11 N5 119.1(12)
O7 C11 N6 121.5(12)
N5 C11 N6 119.4(11)
C11 N5 C13 122.6(11)
C11 N5 C12 119.4(11)
C13 N5 C12 112.1(11)
C11 N6 C14 120.7(11)
C11 N6 C15 130.6(13)
C14 N6 C15 107.1(11)
N5 C12 H12A 109.5
N5 C12 H12B 109.5
H12A C12 H12B 109.5
N5 C12 H12C 109.5
H12A C12 H12C 109.5
H12B C12 H12C 109.5
N5 C13 H13A 109.5
N5 C13 H13B 109.5
H13A C13 H13B 109.5
N5 C13 H13C 109.5
H13A C13 H13C 109.5
H13B C13 H13C 109.5
N6 C14 H14A 109.5
N6 C14 H14B 109.5
H14A C14 H14B 109.5
N6 C14 H14C 109.5
H14A C14 H14C 109.5
H14B C14 H14C 109.5
N6 C15 H15A 109.5
N6 C15 H15B 109.5
H15A C15 H15B 109.5
N6 C15 H15C 109.5
H15A C15 H15C 109.5
H15B C15 H15C 109.5
C16 O8 W2 132.5(8)
O8 C16 N7 118.8(12)
O8 C16 N8 119.7(12)
N7 C16 N8 121.5(12)
C16 N7 C17 117.8(11)
C16 N7 C18 129.3(12)
C17 N7 C18 108.7(11)
C16 N8 C19 121.7(11)
C16 N8 C20 128.2(12)
C19 N8 C20 108.7(11)
N7 C17 H17A 109.5
N7 C17 H17B 109.5
H17A C17 H17B 109.5
N7 C17 H17C 109.5
H17A C17 H17C 109.5
H17B C17 H17C 109.5
N7 C18 H18A 109.5
N7 C18 H18B 109.5
H18A C18 H18B 109.5
N7 C18 H18C 109.5
H18A C18 H18C 109.5
H18B C18 H18C 109.5
N8 C19 H19A 109.5
N8 C19 H19B 109.5
H19A C19 H19B 109.5
N8 C19 H19C 109.5
H19A C19 H19C 109.5
H19B C19 H19C 109.5
N8 C20 H20A 109.5
N8 C20 H20B 109.5
H20A C20 H20B 109.5
N8 C20 H20C 109.5
H20A C20 H20C 109.5
H20B C20 H20C 109.5
O9 W3 O10 101.9(5)
O9 W3 O11 164.2(4)
O10 W3 O11 93.5(4)
O9 W3 O12 89.5(4)
O10 W3 O12 168.6(4)
O11 W3 O12 75.2(3)
O9 W3 Cl5 93.2(4)
O10 W3 Cl5 94.9(4)
O11 W3 Cl5 81.8(2)
O12 W3 Cl5 84.6(3)
O9 W3 Cl6 97.6(4)
O10 W3 Cl6 94.5(4)
O11 W3 Cl6 84.5(2)
O12 W3 Cl6 83.5(3)
Cl5 W3 Cl6 163.81(13)
C21 O11 W3 135.7(8)
O11 C21 N10 118.4(12)
O11 C21 N9 120.9(12)
N10 C21 N9 120.7(11)
C21 N9 C22 120.4(10)
C21 N9 C23 129.9(11)
C22 N9 C23 108.7(10)
C21 N10 C24 129.2(11)
C21 N10 C25 117.9(10)
C24 N10 C25 109.2(10)
N9 C22 H22A 109.5
N9 C22 H22B 109.5
H22A C22 H22B 109.5
N9 C22 H22C 109.5
H22A C22 H22C 109.5
H22B C22 H22C 109.5
N9 C23 H23A 109.5
N9 C23 H23B 109.5
H23A C23 H23B 109.5
N9 C23 H23C 109.5
H23A C23 H23C 109.5
H23B C23 H23C 109.5
N10 C24 H24A 109.5
N10 C24 H24B 109.5
H24A C24 H24B 109.5
N10 C24 H24C 109.5
H24A C24 H24C 109.5
H24B C24 H24C 109.5
N10 C25 H25A 109.5
N10 C25 H25B 109.5
H25A C25 H25B 109.5
N10 C25 H25C 109.5
H25A C25 H25C 109.5
H25B C25 H25C 109.5
C26 O12 W3 131.6(7)
O12 C26 N12 119.4(12)
O12 C26 N11 119.7(11)
N12 C26 N11 120.6(11)
C26 N11 C27 120.9(10)
C26 N11 C28 129.6(12)
C27 N11 C28 107.2(11)
C26 N12 C30 124.7(11)
C26 N12 C29 119.3(11)
C30 N12 C29 112.3(10)
N11 C27 H27A 109.5
N11 C27 H27B 109.5
H27A C27 H27B 109.5
N11 C27 H27C 109.5
H27A C27 H27C 109.5
H27B C27 H27C 109.5
N11 C28 H28A 109.5
N11 C28 H28B 109.5
H28A C28 H28B 109.5
N11 C28 H28C 109.5
H28A C28 H28C 109.5
H28B C28 H28C 109.5
N12 C29 H29A 109.5
N12 C29 H29B 109.5
H29A C29 H29B 109.5
N12 C29 H29C 109.5
H29A C29 H29C 109.5
H29B C29 H29C 109.5
N12 C30 H30A 109.5
N12 C30 H30B 109.5
H30A C30 H30B 109.5
N12 C30 H30C 109.5
H30A C30 H30C 109.5
H30B C30 H30C 109.5

loop_
_geom_bond_atom_site_label_1
_geom_bond_atom_site_label_2
_geom_bond_distance
W1 O1 1.684(10)
W1 O2 1.718(9)
W1 O4 2.172(8)
W1 O3 2.194(8)
W1 Cl2 2.357(4)
W1 Cl1 2.385(3)
O3 C1 1.311(15)
C1 N2 1.323(17)
C1 N1 1.334(17)
N1 C2 1.447(16)
N1 C3 1.522(16)
N2 C5 1.473(16)
N2 C4 1.482(15)
C2 H2A 0.9800
C2 H2B 0.9800
C2 H2C 0.9800
C3 H3A 0.9800
C3 H3B 0.9800
C3 H3C 0.9800
C4 H4A 0.9800
C4 H4B 0.9800
C4 H4C 0.9800
C5 H5A 0.9800
C5 H5B 0.9800
C5 H5C 0.9800
O4 C6 1.281(14)
C6 N3 1.313(17)
C6 N4 1.358(17)
N3 C7 1.484(15)
N3 C8 1.492(17)
N4 C9 1.432(17)
N4 C10 1.510(15)
C7 H7A 0.9800
C7 H7B 0.9800
C7 H7C 0.9800
C8 H8A 0.9800
C8 H8B 0.9800
C8 H8C 0.9800
C9 H9A 0.9800
C9 H9B 0.9800
C9 H9C 0.9800
C10 H10A 0.9800
C10 H10B 0.9800
C10 H10C 0.9800
W2 O6 1.696(10)
W2 O5 1.704(9)
W2 O7 2.171(8)
W2 O8 2.191(9)
W2 Cl3 2.361(4)
W2 Cl4 2.386(4)
O7 C11 1.260(15)
C11 N5 1.334(17)
C11 N6 1.356(17)
N5 C13 1.472(16)
N5 C12 1.486(18)
N6 C14 1.440(18)
N6 C15 1.525(16)
C12 H12A 0.9800
C12 H12B 0.9800
C12 H12C 0.9800
C13 H13A 0.9800
C13 H13B 0.9800
C13 H13C 0.9800
C14 H14A 0.9800
C14 H14B 0.9800
C14 H14C 0.9800
C15 H15A 0.9800
C15 H15B 0.9800
C15 H15C 0.9800
O8 C16 1.293(16)
C16 N7 1.318(17)
C16 N8 1.367(18)
N7 C17 1.483(16)
N7 C18 1.491(17)
N8 C19 1.439(17)
N8 C20 1.499(18)
C17 H17A 0.9800
C17 H17B 0.9800
C17 H17C 0.9800
C18 H18A 0.9800
C18 H18B 0.9800
C18 H18C 0.9800
C19 H19A 0.9800
C19 H19B 0.9800
C19 H19C 0.9800
C20 H20A 0.9800
C20 H20B 0.9800
C20 H20C 0.9800
W3 O9 1.708(9)
W3 O10 1.713(9)
W3 O11 2.172(8)
W3 O12 2.190(9)
W3 Cl5 2.367(4)
W3 Cl6 2.368(4)
O11 C21 1.288(14)
C21 N10 1.327(17)
C21 N9 1.356(17)
N9 C22 1.409(15)
N9 C23 1.483(15)
N10 C24 1.475(16)
N10 C25 1.497(16)
C22 H22A 0.9800
C22 H22B 0.9800
C22 H22C 0.9800
C23 H23A 0.9800
C23 H23B 0.9800
C23 H23C 0.9800
C24 H24A 0.9800
C24 H24B 0.9800
C24 H24C 0.9800
C25 H25A 0.9800
C25 H25B 0.9800
C25 H25C 0.9800
O12 C26 1.282(14)
C26 N12 1.317(16)
C26 N11 1.361(17)
N11 C27 1.427(17)
N11 C28 1.535(16)
N12 C30 1.463(16)
N12 C29 1.469(17)
C27 H27A 0.9800
C27 H27B 0.9800
C27 H27C 0.9800
C28 H28A 0.9800
C28 H28B 0.9800
C28 H28C 0.9800
C29 H29A 0.9800
C29 H29B 0.9800
C29 H29C 0.9800
C30 H30A 0.9800
C30 H30B 0.9800
C30 H30C 0.9800

loop_
_geom_torsion_atom_site_label_1
_geom_torsion_atom_site_label_2
_geom_torsion_atom_site_label_3
_geom_torsion_atom_site_label_4
_geom_torsion
O1 W1 O3 C1 154(2)
O2 W1 O3 C1 -39.2(12)
O4 W1 O3 C1 139.0(12)
Cl2 W1 O3 C1 55.8(11)
Cl1 W1 O3 C1 -136.0(11)
W1 O3 C1 N2 -111.5(12)
W1 O3 C1 N1 68.2(16)
O3 C1 N1 C2 18.8(18)
N2 C1 N1 C2 -161.4(12)
O3 C1 N1 C3 -146.5(14)
N2 C1 N1 C3 33(2)
O3 C1 N2 C5 7.0(18)
N1 C1 N2 C5 -172.8(12)
O3 C1 N2 C4 -147.8(11)
N1 C1 N2 C4 32.4(19)
O1 W1 O4 C6 -49.3(14)
O2 W1 O4 C6 134.4(17)
O3 W1 O4 C6 127.8(13)
Cl2 W1 O4 C6 -144.4(13)
Cl1 W1 O4 C6 43.1(13)
W1 O4 C6 N3 -112.1(13)
W1 O4 C6 N4 68.7(17)
O4 C6 N3 C7 -144.3(12)
N4 C6 N3 C7 34.8(19)
O4 C6 N3 C8 10.2(18)
N4 C6 N3 C8 -170.7(11)
O4 C6 N4 C9 18.0(18)
N3 C6 N4 C9 -161.1(13)
O4 C6 N4 C10 -147.6(13)
N3 C6 N4 C10 33(2)
O6 W2 O7 C11 -45.8(13)
O5 W2 O7 C11 136.9(18)
O8 W2 O7 C11 130.5(13)
Cl3 W2 O7 C11 -142.1(12)
Cl4 W2 O7 C11 45.9(12)
W2 O7 C11 N5 -113.0(13)
W2 O7 C11 N6 68.7(16)
O7 C11 N5 C13 -139.6(13)
N6 C11 N5 C13 38.8(18)
O7 C11 N5 C12 11.2(18)
N6 C11 N5 C12 -170.4(12)
O7 C11 N6 C14 19.1(19)
N5 C11 N6 C14 -159.3(13)
O7 C11 N6 C15 -144.5(14)
N5 C11 N6 C15 37(2)
O6 W2 O8 C16 157.6(19)
O5 W2 O8 C16 -36.8(12)
O7 W2 O8 C16 141.6(12)
Cl3 W2 O8 C16 57.5(12)
Cl4 W2 O8 C16 -133.6(12)
W2 O8 C16 N7 -113.9(12)
W2 O8 C16 N8 67.7(17)
O8 C16 N7 C17 6.3(18)
N8 C16 N7 C17 -175.3(12)
O8 C16 N7 C18 -148.1(13)
N8 C16 N7 C18 30(2)
O8 C16 N8 C19 17.9(19)
N7 C16 N8 C19 -160.5(13)
O8 C16 N8 C20 -147.5(13)
N7 C16 N8 C20 34(2)
O9 W3 O11 C21 148.5(17)
O10 W3 O11 C21 -44.5(13)
O12 W3 O11 C21 134.5(13)
Cl5 W3 O11 C21 -139.0(13)
Cl6 W3 O11 C21 49.7(13)
W3 O11 C21 N10 -114.4(12)
W3 O11 C21 N9 66.4(18)
O11 C21 N9 C22 16.9(18)
N10 C21 N9 C22 -162.3(12)
O11 C21 N9 C23 -150.8(13)
N10 C21 N9 C23 30(2)
O11 C21 N10 C24 -147.7(13)
N9 C21 N10 C24 32(2)
O11 C21 N10 C25 7.9(17)
N9 C21 N10 C25 -172.8(11)
O9 W3 O12 C26 -42.2(12)
O10 W3 O12 C26 139(2)
O11 W3 O12 C26 134.1(12)
Cl5 W3 O12 C26 51.1(11)
Cl6 W3 O12 C26 -139.9(12)
W3 O12 C26 N12 -114.2(12)
W3 O12 C26 N11 71.4(15)
O12 C26 N11 C27 17.9(18)
N12 C26 N11 C27 -156.5(12)
O12 C26 N11 C28 -142.6(14)
N12 C26 N11 C28 43(2)
O12 C26 N12 C30 -144.0(12)
N11 C26 N12 C30 30.4(18)
O12 C26 N12 C29 12.6(17)
N11 C26 N12 C29 -173.0(11)
